data_4347178
loop_
_publ_author_name
'Elliott, Anastasia B. S.'
'Lewis, James E. M.'
'van der Salm, Holly'
'McAdam, C. John'
'Crowley, James D.'
'Gordon, Keith C.'

_publ_section_title
;
 Luminescent Cages: Pendant Emissive Units on [Pd2L4](4+)
 &quot;Click&quot; Cages.
;
_journal_issue 7
_journal_name_full 'Inorganic chemistry'
_journal_page_first 3440
_journal_page_last 3447
_journal_paper_doi 10.1021/acs.inorgchem.5b02843
_journal_volume 55
_journal_year 2016
_chemical_formula_sum 'C51 H39 F12 N13 P2 Ru'
_chemical_formula_weight 1224.96
_space_group_IT_number 15
_space_group_name_Hall '-C 2yc'
_space_group_name_H-M_alt 'C 1 2/c 1'
_symmetry_cell_setting monoclinic
_symmetry_space_group_name_H-M 'C 1 2/c 1'
_atom_sites_solution_hydrogens geom
_atom_sites_solution_primary direct
_atom_sites_solution_secondary difmap
_audit_creation_method SHELXL-97
_cell_angle_alpha 90.00
_cell_angle_beta 93.394(3)
_cell_angle_gamma 90.00
_cell_formula_units_Z 8
_cell_length_a 16.3158(5)
_cell_length_b 21.4147(5)
_cell_length_c 31.4410(8)
_cell_measurement_reflns_used 9190
_cell_measurement_temperature 100(2)
_cell_measurement_theta_max 76.2590
_cell_measurement_theta_min 3.7510
_cell_volume 10966.2(5)
_computing_cell_refinement
;
CrysAlisPro, Agilent Technologies,
Version 1.171.36.28 (release 01-02-2013 CrysAlis171 .NET)
(compiled Feb  1 2013,16:14:44)
;
_computing_data_collection
;
CrysAlisPro, Agilent Technologies,
Version 1.171.36.28 (release 01-02-2013 CrysAlis171 .NET)
(compiled Feb  1 2013,16:14:44)
;
_computing_data_reduction
;
CrysAlisPro, Agilent Technologies,
Version 1.171.36.28 (release 01-02-2013 CrysAlis171 .NET)
(compiled Feb  1 2013,16:14:44)
;
_computing_structure_refinement 'SHELXL-97 (Sheldrick, 1997)'
_computing_structure_solution 'SUPERFLIP (Palatinus and Chapuis, 2007)'
_diffrn_ambient_temperature 100(2)
_diffrn_measured_fraction_theta_full 0.985
_diffrn_measured_fraction_theta_max 0.985
_diffrn_measurement_device_type 'SuperNova, Dual, Cu at zero, Atlas'
_diffrn_radiation_monochromator mirror
_diffrn_radiation_source 'SuperNova (Cu) X-ray Source'
_diffrn_radiation_type CuK\a
_diffrn_radiation_wavelength 1.54180
_diffrn_reflns_av_R_equivalents 0.0435
_diffrn_reflns_av_sigmaI/netI 0.0436
_diffrn_reflns_limit_h_max 20
_diffrn_reflns_limit_h_min -17
_diffrn_reflns_limit_k_max 17
_diffrn_reflns_limit_k_min -26
_diffrn_reflns_limit_l_max 37
_diffrn_reflns_limit_l_min -39
_diffrn_reflns_number 28271
_diffrn_reflns_theta_full 76.56
_diffrn_reflns_theta_max 76.56
_diffrn_reflns_theta_min 3.41
_exptl_absorpt_coefficient_mu 3.655
_exptl_absorpt_correction_T_max 0.4069
_exptl_absorpt_correction_T_min 0.3529
_exptl_absorpt_correction_type multi-scan
_exptl_absorpt_process_details
;
CrysAlisPro, Agilent Technologies,
Version 1.171.36.28 (release 01-02-2013 CrysAlis171 .NET)
(compiled Feb  1 2013,16:14:44)
Empirical absorption correction using spherical harmonics,
 implemented in SCALE3 ABSPACK scaling algorithm.
;
_exptl_crystal_colour Red
_exptl_crystal_density_diffrn 1.484
_exptl_crystal_density_method 'not measured'
_exptl_crystal_description Block
_exptl_crystal_F_000 4944
_exptl_crystal_size_max 0.36
_exptl_crystal_size_mid 0.30
_exptl_crystal_size_min 0.30
_platon_squeeze_details
;
Solvent voids of 61 electrons can each be accounted for by a mixture of
solvent molecules, e.g. 3 molecules of acetonitrile (22 electrons each, 66
electrons total); one molecule of diethyl ether and one of acetonitrile (42
plus 22 electrons, 64 total).
;
_refine_diff_density_max 1.741
_refine_diff_density_min -1.086
_refine_diff_density_rms 0.103
_refine_ls_extinction_method none
_refine_ls_goodness_of_fit_ref 1.062
_refine_ls_hydrogen_treatment constr
_refine_ls_matrix_type full
_refine_ls_number_parameters 732
_refine_ls_number_reflns 11343
_refine_ls_number_restraints 18
_refine_ls_restrained_S_all 1.069
_refine_ls_R_factor_all 0.0963
_refine_ls_R_factor_gt 0.0799
_refine_ls_shift/su_max 0.001
_refine_ls_shift/su_mean 0.000
_refine_ls_structure_factor_coef Fsqd
_refine_ls_weighting_details 'calc w=1/[\s^2^(Fo^2^)+(0.1451P)^2^+20.4426P] where P=(Fo^2^+2Fc^2^)/3'
_refine_ls_weighting_scheme calc
_refine_ls_wR_factor_gt 0.2242
_refine_ls_wR_factor_ref 0.2428
_reflns_number_gt 8686
_reflns_number_total 11343
_reflns_threshold_expression >2sigma(I)
_cod_data_source_file ic5b02843_si_002.cif
_cod_data_source_block jl332
_cod_depositor_comments
;
The following automatic conversions were performed:

data item '_symmetry_cell_setting' value 'Monoclinic' was changed to
'monoclinic' in accordance with the
/home/saulius/struct/COD-crude-data/automatic-downloads/DataCite-retrospective/ACS/depositions/lib/dictionaries/cif_core.dic
dictionary named 'cif_core.dic' version 2.4.2 last updated on
2011-04-26.

Automatic conversion script
Id: cif_fix_values 6909 2019-04-08 15:41:33Z antanas 
;
_cod_original_sg_symbol_H-M C2/c
_cod_database_code 4347178

loop_
_symmetry_equiv_pos_as_xyz
'x, y, z'
'-x, y, -z+1/2'
'x+1/2, y+1/2, z'
'-x+1/2, y+1/2, -z+1/2'
'-x, -y, -z'
'x, -y, z-1/2'
'-x+1/2, -y+1/2, -z'
'x+1/2, -y+1/2, z-1/2'

loop_
_atom_site_label
_atom_site_type_symbol
_atom_site_fract_x
_atom_site_fract_y
_atom_site_fract_z
_atom_site_U_iso_or_equiv
_atom_site_adp_type
_atom_site_occupancy
_atom_site_symmetry_multiplicity
_atom_site_calc_flag
_atom_site_refinement_flags
_atom_site_disorder_assembly
_atom_site_disorder_group
Ru1 Ru -0.10455(2) 0.559795(17) -0.122402(11) 0.05115(16) Uani 1 1 d . . .
N1 N -0.2901(3) 0.1636(2) 0.0663(2) 0.0732(13) Uani 1 1 d . . .
N2 N 0.0873(3) 0.27786(18) -0.00764(15) 0.0559(10) Uani 1 1 d . . .
N3 N 0.4445(7) 0.3798(4) 0.0859(4) 0.134(3) Uani 1 1 d U . .
N4 N 0.0052(3) 0.3879(2) -0.14428(15) 0.0678(12) Uani 1 1 d . . .
N5 N -0.0509(3) 0.4200(2) -0.12332(14) 0.0613(11) Uani 1 1 d . . .
N6 N -0.0443(3) 0.47807(19) -0.13488(13) 0.0535(9) Uani 1 1 d . . .
N7 N -0.0148(3) 0.5912(2) -0.16233(15) 0.0630(11) Uani 1 1 d . . .
N8 N -0.1576(3) 0.64563(18) -0.12066(13) 0.0533(9) Uani 1 1 d . . .
N9 N -0.1853(3) 0.5549(2) -0.17436(14) 0.0549(10) Uani 1 1 d . . .
N10 N -0.0367(3) 0.57132(18) -0.06549(13) 0.0533(9) Uani 1 1 d . . .
N11 N -0.1844(3) 0.52485(17) -0.08012(14) 0.0519(9) Uani 1 1 d . . .
C1 C -0.2323(4) 0.1830(3) 0.0415(2) 0.0696(15) Uani 1 1 d . . .
H1 H -0.2467 0.1884 0.0120 0.084 Uiso 1 1 calc R . .
C2 C -0.2667(5) 0.1577(3) 0.1076(3) 0.0793(18) Uani 1 1 d . . .
H2A H -0.3070 0.1443 0.1262 0.095 Uiso 1 1 calc R . .
C3 C -0.1904(5) 0.1690(3) 0.1250(3) 0.0831(18) Uani 1 1 d . . .
H3 H -0.1782 0.1640 0.1547 0.100 Uiso 1 1 calc R . .
C4 C -0.1304(5) 0.1882(3) 0.0984(3) 0.0809(18) Uani 1 1 d . . .
H4 H -0.0757 0.1957 0.1093 0.097 Uiso 1 1 calc R . .
C5 C -0.1522(4) 0.1958(2) 0.0560(2) 0.0681(15) Uani 1 1 d . . .
C6 C -0.0935(4) 0.2174(3) 0.0265(2) 0.0678(15) Uani 1 1 d . . .
C7 C -0.0447(4) 0.2364(2) 0.0034(2) 0.0669(15) Uani 1 1 d . . .
C8 C 0.0115(3) 0.2633(2) -0.0252(2) 0.0596(13) Uani 1 1 d . . .
C9 C -0.0126(4) 0.2750(3) -0.0672(2) 0.0692(15) Uani 1 1 d . . .
H9 H -0.0654 0.2627 -0.0785 0.083 Uiso 1 1 calc R . .
C10 C 0.0414(4) 0.3048(2) -0.0926(2) 0.0662(14) Uani 1 1 d . . .
C11 C 0.1179(4) 0.3205(2) -0.07528(19) 0.0614(13) Uani 1 1 d . . .
H11 H 0.1566 0.3405 -0.0922 0.074 Uiso 1 1 calc R . .
C12 C 0.1379(3) 0.3067(2) -0.03307(18) 0.0538(11) Uani 1 1 d . . .
C13 C 0.2165(4) 0.3253(2) -0.01323(19) 0.0582(12) Uani 1 1 d . . .
C14 C 0.2801(4) 0.3436(2) 0.0022(2) 0.0606(13) Uani 1 1 d . . .
C15 C 0.3553(4) 0.3666(2) 0.0214(3) 0.079(2) Uani 1 1 d . . .
C19 C 0.3761(5) 0.3585(3) 0.0641(3) 0.094(3) Uani 1 1 d . . .
H19 H 0.3385 0.3355 0.0799 0.113 Uiso 1 1 calc R . .
C17 C 0.4854(6) 0.4206(4) 0.0184(4) 0.108(3) Uani 1 1 d U . .
H17 H 0.5259 0.4426 0.0039 0.130 Uiso 1 1 calc R . .
C18 C 0.4941(7) 0.4096(5) 0.0584(5) 0.118(3) Uani 1 1 d U . .
H18 H 0.5440 0.4249 0.0715 0.142 Uiso 1 1 calc R . .
C16 C 0.4112(4) 0.3982(3) -0.0036(4) 0.102(3) Uani 1 1 d . . .
H16 H 0.4005 0.4044 -0.0333 0.122 Uiso 1 1 calc R . .
C20 C 0.0156(5) 0.3205(3) -0.1386(2) 0.083(2) Uani 1 1 d . . .
H20A H 0.0578 0.3051 -0.1574 0.099 Uiso 1 1 calc R . .
H20B H -0.0368 0.2991 -0.1468 0.099 Uiso 1 1 calc R . .
C21 C 0.0466(5) 0.4247(4) -0.1695(2) 0.084(2) Uani 1 1 d . . .
H21 H 0.0882 0.4128 -0.1878 0.101 Uiso 1 1 calc R . .
C22 C 0.0160(4) 0.4841(3) -0.1633(2) 0.0737(16) Uani 1 1 d . . .
C23 C 0.0336(5) 0.5459(3) -0.1790(2) 0.082(2) Uani 1 1 d . . .
C24 C 0.0930(8) 0.5601(5) -0.2066(4) 0.135(5) Uani 1 1 d . . .
H24 H 0.1248 0.5279 -0.2184 0.163 Uiso 1 1 calc R . .
C25 C 0.1054(8) 0.6197(6) -0.2165(4) 0.151(5) Uani 1 1 d . . .
H25 H 0.1473 0.6301 -0.2350 0.181 Uiso 1 1 calc R . .
C26 C 0.0593(7) 0.6655(5) -0.2007(3) 0.117(3) Uani 1 1 d . . .
H26 H 0.0681 0.7078 -0.2083 0.141 Uiso 1 1 calc R . .
C27 C -0.0007(4) 0.6506(3) -0.1734(2) 0.0759(17) Uani 1 1 d . . .
H27 H -0.0328 0.6830 -0.1621 0.091 Uiso 1 1 calc R . .
C28 C -0.1395(4) 0.6911(2) -0.09169(18) 0.0615(13) Uani 1 1 d . . .
H28 H -0.1061 0.6812 -0.0668 0.074 Uiso 1 1 calc R . .
C29 C -0.1684(4) 0.7520(3) -0.0971(2) 0.0681(15) Uani 1 1 d . . .
H29 H -0.1537 0.7831 -0.0765 0.082 Uiso 1 1 calc R . .
C30 C -0.2179(5) 0.7666(3) -0.1323(2) 0.0743(17) Uani 1 1 d . . .
H30 H -0.2362 0.8083 -0.1372 0.089 Uiso 1 1 calc R . .
C31 C -0.2409(4) 0.7198(3) -0.1607(2) 0.0710(15) Uani 1 1 d . . .
H31 H -0.2775 0.7286 -0.1846 0.085 Uiso 1 1 calc R . .
C32 C -0.2110(4) 0.6602(3) -0.15437(18) 0.0620(13) Uani 1 1 d . . .
C33 C -0.2293(4) 0.6075(3) -0.18413(18) 0.0646(13) Uani 1 1 d . . .
C34 C -0.2857(4) 0.6111(3) -0.2186(2) 0.0774(17) Uani 1 1 d . . .
H34 H -0.3155 0.6486 -0.2244 0.093 Uiso 1 1 calc R . .
C35 C -0.2982(5) 0.5596(4) -0.2444(2) 0.0823(19) Uani 1 1 d . . .
H35 H -0.3359 0.5613 -0.2686 0.099 Uiso 1 1 calc R . .
C36 C -0.2548(4) 0.5047(3) -0.2347(2) 0.0752(16) Uani 1 1 d . . .
H36 H -0.2635 0.4684 -0.2517 0.090 Uiso 1 1 calc R . .
C37 C -0.1997(4) 0.5042(3) -0.20041(18) 0.0668(14) Uani 1 1 d . . .
H37 H -0.1699 0.4668 -0.1942 0.080 Uiso 1 1 calc R . .
C38 C 0.0394(4) 0.5948(2) -0.06115(19) 0.0621(13) Uani 1 1 d . . .
H38 H 0.0673 0.6044 -0.0860 0.075 Uiso 1 1 calc R . .
C39 C 0.0785(4) 0.6056(2) -0.0216(2) 0.0688(15) Uani 1 1 d . . .
H39 H 0.1324 0.6225 -0.0193 0.083 Uiso 1 1 calc R . .
C40 C 0.0372(5) 0.5913(2) 0.01464(19) 0.0682(16) Uani 1 1 d . . .
H40 H 0.0628 0.5983 0.0422 0.082 Uiso 1 1 calc R . .
C41 C -0.0409(4) 0.5668(2) 0.01033(18) 0.0633(14) Uani 1 1 d . . .
H41 H -0.0698 0.5567 0.0348 0.076 Uiso 1 1 calc R . .
C42 C -0.0770(4) 0.5572(2) -0.03023(17) 0.0546(12) Uani 1 1 d . . .
C43 C -0.1585(4) 0.5303(2) -0.03784(16) 0.0586(13) Uani 1 1 d . . .
C44 C -0.2082(4) 0.5086(2) -0.0065(2) 0.0688(16) Uani 1 1 d . . .
H44 H -0.1904 0.5126 0.0227 0.083 Uiso 1 1 calc R . .
C45 C -0.2830(4) 0.4816(3) -0.0176(2) 0.0751(18) Uani 1 1 d . . .
H45 H -0.3165 0.4664 0.0038 0.090 Uiso 1 1 calc R . .
C46 C -0.3080(4) 0.4768(3) -0.0588(2) 0.0736(17) Uani 1 1 d . . .
H46 H -0.3598 0.4587 -0.0668 0.088 Uiso 1 1 calc R . .
C47 C -0.2576(4) 0.4987(3) -0.0900(2) 0.0663(14) Uani 1 1 d . . .
H47 H -0.2758 0.4948 -0.1192 0.080 Uiso 1 1 calc R . .
P1 P 0.66394(16) 0.18551(10) 0.23776(6) 0.0903(6) Uani 1 1 d . . .
F1 F 0.6130(5) 0.2332(5) 0.2624(3) 0.199(4) Uani 1 1 d . . .
F2 F 0.6903(5) 0.1591(3) 0.28118(19) 0.165(3) Uani 1 1 d . . .
F3 F 0.7376(5) 0.2354(2) 0.24131(16) 0.131(2) Uani 1 1 d . . .
F4 F 0.5946(6) 0.1380(5) 0.2331(2) 0.225(5) Uani 1 1 d . . .
F5 F 0.7193(6) 0.1412(3) 0.2121(2) 0.182(4) Uani 1 1 d . . .
F6 F 0.6422(6) 0.2179(4) 0.1927(2) 0.196(4) Uani 1 1 d . . .
P21 P 0.2250(2) 0.02533(11) 0.12146(7) 0.1150(10) Uani 1 1 d . . .
F21 F 0.2666(5) 0.0657(4) 0.1579(2) 0.164(3) Uani 1 1 d . A .
F22 F 0.1841(6) -0.0136(3) 0.0836(2) 0.161(3) Uani 1 1 d . A .
F23 F 0.1742(6) -0.0098(4) 0.1518(2) 0.166(3) Uani 1 1 d . A .
F24 F 0.2877(7) -0.0330(5) 0.1315(4) 0.213(5) Uani 1 1 d . A .
F25 F 0.2008(11) 0.0806(6) 0.1058(8) 0.162(7) Uani 0.50 1 d P A 1
F26 F 0.3152(10) 0.0267(9) 0.0995(5) 0.140(7) Uani 0.50 1 d P A 1
F27 F 0.1334(11) 0.0739(8) 0.1233(6) 0.162(7) Uani 0.50 1 d P A 2
F28 F 0.273(3) 0.0618(11) 0.0904(6) 0.29(2) Uani 0.50 1 d P A 2
N50 N 0.0105(8) 0.1955(6) 0.1837(4) 0.167(4) Uani 1 1 d . . .
C50 C 0.1044(10) 0.1198(8) 0.2198(5) 0.194(8) Uani 1 1 d . . .
H50A H 0.1295 0.0947 0.1979 0.233 Uiso 1 1 calc R . .
H50B H 0.0735 0.0924 0.2380 0.233 Uiso 1 1 calc R . .
H50C H 0.1474 0.1415 0.2371 0.233 Uiso 1 1 calc R . .
C51 C 0.0525(7) 0.1624(5) 0.2006(4) 0.113(3) Uani 1 1 d . . .
N52 N 0.7534(12) 0.3378(5) 0.0690(4) 0.198(7) Uani 1 1 d . . .
C52 C 0.7290(8) 0.3347(4) 0.1005(4) 0.114(3) Uani 1 1 d . . .
C53 C 0.6899(9) 0.3329(5) 0.1391(4) 0.134(4) Uani 1 1 d . . .
H53A H 0.6841 0.3755 0.1500 0.161 Uiso 1 1 calc R . .
H53B H 0.7228 0.3080 0.1600 0.161 Uiso 1 1 calc R . .
H53C H 0.6355 0.3140 0.1344 0.161 Uiso 1 1 calc R . .

loop_
_atom_site_aniso_label
_atom_site_aniso_U_11
_atom_site_aniso_U_22
_atom_site_aniso_U_33
_atom_site_aniso_U_23
_atom_site_aniso_U_13
_atom_site_aniso_U_12
Ru1 0.0647(3) 0.0457(2) 0.0440(2) 0.00031(14) 0.01054(16) 0.00174(15)
N1 0.064(3) 0.058(3) 0.099(4) 0.007(3) 0.011(3) -0.004(2)
N2 0.063(2) 0.0367(18) 0.069(3) -0.0048(17) 0.010(2) 0.0036(17)
N3 0.131(6) 0.100(5) 0.169(7) -0.031(5) -0.016(6) 0.034(5)
N4 0.087(3) 0.065(3) 0.052(2) -0.002(2) 0.010(2) 0.017(2)
N5 0.082(3) 0.050(2) 0.052(2) -0.0074(18) 0.005(2) 0.012(2)
N6 0.067(2) 0.050(2) 0.044(2) -0.0011(17) 0.0122(18) 0.0089(18)
N7 0.078(3) 0.061(3) 0.051(2) 0.007(2) 0.016(2) 0.003(2)
N8 0.064(2) 0.0446(19) 0.052(2) 0.0005(17) 0.0147(18) 0.0048(18)
N9 0.063(2) 0.055(2) 0.046(2) 0.0000(17) 0.0057(18) 0.0015(19)
N10 0.074(3) 0.0416(18) 0.044(2) 0.0016(15) 0.0037(18) 0.0037(18)
N11 0.060(2) 0.0376(17) 0.060(2) -0.0017(16) 0.0139(18) 0.0012(16)
C1 0.067(3) 0.048(3) 0.094(4) 0.004(3) 0.008(3) -0.001(2)
C2 0.083(4) 0.061(3) 0.096(5) -0.003(3) 0.023(4) -0.011(3)
C3 0.091(5) 0.071(4) 0.088(5) -0.005(3) 0.014(4) -0.014(3)
C4 0.078(4) 0.066(4) 0.099(5) -0.004(3) 0.000(4) -0.008(3)
C5 0.072(3) 0.042(2) 0.092(4) -0.004(3) 0.015(3) 0.003(2)
C6 0.067(3) 0.045(3) 0.093(4) -0.001(3) 0.011(3) 0.001(2)
C7 0.067(3) 0.041(2) 0.093(4) -0.011(3) 0.006(3) 0.001(2)
C8 0.061(3) 0.040(2) 0.078(4) -0.013(2) 0.006(3) 0.006(2)
C9 0.068(3) 0.049(3) 0.089(4) -0.022(3) -0.002(3) 0.008(2)
C10 0.083(4) 0.044(2) 0.071(3) -0.015(2) 0.000(3) 0.015(3)
C11 0.073(3) 0.044(2) 0.068(3) -0.003(2) 0.017(3) 0.009(2)
C12 0.060(3) 0.0331(19) 0.069(3) -0.005(2) 0.013(2) 0.0055(19)
C13 0.068(3) 0.036(2) 0.072(3) 0.002(2) 0.019(3) 0.006(2)
C14 0.065(3) 0.035(2) 0.083(4) 0.000(2) 0.012(3) 0.002(2)
C15 0.066(3) 0.035(2) 0.137(7) -0.013(3) 0.007(4) 0.006(2)
C19 0.081(4) 0.057(3) 0.140(7) -0.026(4) -0.026(5) 0.013(3)
C17 0.083(5) 0.068(4) 0.177(8) -0.004(5) 0.028(5) -0.002(3)
C18 0.095(5) 0.091(5) 0.168(8) -0.022(6) -0.004(6) 0.009(4)
C16 0.059(3) 0.046(3) 0.203(10) -0.004(4) 0.028(5) -0.001(3)
C20 0.115(5) 0.067(4) 0.065(4) -0.019(3) -0.003(3) 0.025(4)
C21 0.099(5) 0.088(4) 0.067(4) 0.004(3) 0.022(3) 0.033(4)
C22 0.085(4) 0.076(4) 0.062(3) 0.007(3) 0.023(3) 0.027(3)
C23 0.100(5) 0.082(4) 0.070(4) 0.018(3) 0.045(4) 0.018(4)
C24 0.147(9) 0.132(9) 0.138(9) 0.042(7) 0.096(8) 0.041(7)
C25 0.159(10) 0.147(9) 0.158(10) 0.084(8) 0.109(9) 0.045(8)
C26 0.128(7) 0.106(6) 0.124(7) 0.053(6) 0.061(6) 0.010(6)
C27 0.082(4) 0.075(4) 0.073(4) 0.021(3) 0.022(3) 0.001(3)
C28 0.085(4) 0.050(3) 0.052(3) 0.004(2) 0.017(2) 0.000(2)
C29 0.090(4) 0.048(3) 0.068(3) 0.003(2) 0.021(3) 0.005(3)
C30 0.096(4) 0.051(3) 0.079(4) 0.006(3) 0.028(3) 0.020(3)
C31 0.076(4) 0.068(3) 0.071(4) 0.017(3) 0.014(3) 0.012(3)
C32 0.064(3) 0.063(3) 0.060(3) 0.010(2) 0.013(2) 0.006(2)
C33 0.070(3) 0.067(3) 0.057(3) 0.011(3) 0.009(2) 0.006(3)
C34 0.080(4) 0.076(4) 0.075(4) 0.008(3) -0.003(3) 0.005(3)
C35 0.078(4) 0.096(5) 0.071(4) 0.005(3) -0.007(3) -0.007(4)
C36 0.087(4) 0.075(4) 0.064(3) -0.005(3) 0.004(3) -0.011(3)
C37 0.088(4) 0.060(3) 0.054(3) -0.004(2) 0.015(3) -0.009(3)
C38 0.078(4) 0.045(2) 0.062(3) -0.001(2) 0.002(3) 0.002(2)
C39 0.084(4) 0.039(2) 0.082(4) -0.006(2) -0.006(3) 0.008(2)
C40 0.106(5) 0.039(2) 0.058(3) -0.008(2) -0.005(3) 0.020(3)
C41 0.097(4) 0.042(2) 0.051(3) -0.004(2) 0.007(3) 0.020(3)
C42 0.080(3) 0.036(2) 0.050(3) 0.0009(18) 0.014(2) 0.013(2)
C43 0.086(4) 0.041(2) 0.051(3) 0.0056(19) 0.020(2) 0.018(2)
C44 0.097(4) 0.049(3) 0.064(3) 0.007(2) 0.030(3) 0.024(3)
C45 0.090(4) 0.053(3) 0.087(4) 0.010(3) 0.043(4) 0.012(3)
C46 0.078(4) 0.048(3) 0.098(5) 0.005(3) 0.034(3) 0.004(3)
C47 0.076(4) 0.049(3) 0.076(4) -0.004(2) 0.015(3) 0.004(2)
P1 0.1249(16) 0.0863(12) 0.0588(9) -0.0066(8) -0.0016(9) -0.0120(11)
F1 0.143(6) 0.224(9) 0.231(9) -0.112(8) 0.008(6) -0.008(6)
F2 0.233(8) 0.147(5) 0.108(4) 0.050(4) -0.044(5) -0.086(6)
F3 0.217(7) 0.093(3) 0.084(3) -0.010(3) 0.027(4) -0.053(4)
F4 0.227(9) 0.322(12) 0.131(5) -0.093(6) 0.059(5) -0.195(9)
F5 0.302(11) 0.092(4) 0.163(6) -0.041(4) 0.105(7) -0.065(5)
F6 0.255(10) 0.214(8) 0.110(5) 0.054(5) -0.064(6) -0.093(8)
P21 0.195(3) 0.0817(13) 0.0705(11) -0.0048(10) 0.0276(14) -0.0651(16)
F21 0.176(6) 0.192(7) 0.132(5) -0.100(5) 0.061(5) -0.081(5)
F22 0.262(9) 0.111(4) 0.104(4) -0.008(3) -0.029(5) -0.062(5)
F23 0.207(8) 0.162(6) 0.136(5) 0.019(5) 0.061(5) -0.056(6)
F24 0.191(9) 0.172(8) 0.270(12) -0.068(9) -0.038(8) -0.043(7)
F25 0.130(11) 0.074(7) 0.28(2) 0.015(10) -0.022(13) -0.003(7)
F26 0.141(10) 0.183(17) 0.093(8) -0.057(10) -0.020(8) 0.046(11)
F27 0.129(10) 0.149(12) 0.206(17) -0.065(11) -0.028(11) 0.051(9)
F28 0.60(5) 0.174(17) 0.117(12) -0.072(11) 0.20(2) -0.27(3)
N50 0.165(10) 0.151(9) 0.181(11) 0.023(8) -0.025(8) 0.041(8)
C50 0.169(13) 0.243(18) 0.175(13) 0.077(13) 0.046(11) 0.100(13)
C51 0.101(6) 0.120(7) 0.118(7) 0.009(6) -0.001(5) 0.014(6)
N52 0.36(2) 0.106(7) 0.136(9) -0.005(6) 0.103(12) 0.031(10)
C52 0.170(10) 0.068(4) 0.107(7) -0.011(5) 0.044(7) 0.001(5)
C53 0.191(12) 0.085(6) 0.130(9) -0.005(6) 0.054(8) -0.030(7)

loop_
_atom_type_symbol
_atom_type_description
_atom_type_scat_dispersion_real
_atom_type_scat_dispersion_imag
_atom_type_scat_source
C C 0.0181 0.0091 'International Tables Vol C Tables 4.2.6.8 and 6.1.1.4'
H H 0.0000 0.0000 'International Tables Vol C Tables 4.2.6.8 and 6.1.1.4'
N N 0.0311 0.0180 'International Tables Vol C Tables 4.2.6.8 and 6.1.1.4'
F F 0.0727 0.0534 'International Tables Vol C Tables 4.2.6.8 and 6.1.1.4'
P P 0.2955 0.4335 'International Tables Vol C Tables 4.2.6.8 and 6.1.1.4'
Ru Ru 0.0552 3.2960 'International Tables Vol C Tables 4.2.6.8 and 6.1.1.4'

loop_
_geom_angle_atom_site_label_1
_geom_angle_atom_site_label_2
_geom_angle_atom_site_label_3
_geom_angle
N8 Ru1 N9 79.16(17)
N8 Ru1 N6 169.51(16)
N9 Ru1 N6 95.57(17)
N8 Ru1 N11 91.41(16)
N9 Ru1 N11 95.49(18)
N6 Ru1 N11 98.16(16)
N8 Ru1 N10 94.35(17)
N9 Ru1 N10 171.51(17)
N6 Ru1 N10 91.69(17)
N11 Ru1 N10 79.08(18)
N8 Ru1 N7 92.27(18)
N9 Ru1 N7 88.69(19)
N6 Ru1 N7 78.46(18)
N11 Ru1 N7 174.89(18)
N10 Ru1 N7 97.09(19)
C1 N1 C2 115.5(6)
C12 N2 C8 116.2(5)
C19 N3 C18 109.6(11)
C21 N4 N5 111.9(5)
C21 N4 C20 126.8(6)
N5 N4 C20 121.3(6)
N6 N5 N4 106.3(5)
N5 N6 C22 110.2(4)
N5 N6 Ru1 135.3(4)
C22 N6 Ru1 114.4(4)
C27 N7 C23 117.3(5)
C27 N7 Ru1 126.6(4)
C23 N7 Ru1 116.1(4)
C28 N8 C32 117.4(5)
C28 N8 Ru1 126.3(4)
C32 N8 Ru1 116.0(4)
C33 N9 C37 116.8(5)
C33 N9 Ru1 116.5(4)
C37 N9 Ru1 126.7(4)
C38 N10 C42 119.5(5)
C38 N10 Ru1 125.5(4)
C42 N10 Ru1 114.9(4)
C47 N11 C43 118.6(5)
C47 N11 Ru1 126.3(4)
C43 N11 Ru1 115.1(4)
N1 C1 C5 123.8(7)
N1 C2 C3 125.4(7)
C2 C3 C4 118.3(7)
C5 C4 C3 118.0(7)
C4 C5 C1 118.9(6)
C4 C5 C6 121.2(6)
C1 C5 C6 119.9(6)
C7 C6 C5 177.9(7)
C6 C7 C8 176.1(6)
N2 C8 C9 123.2(6)
N2 C8 C7 115.7(5)
C9 C8 C7 121.1(5)
C8 C9 C10 118.9(6)
C11 C10 C9 118.7(6)
C11 C10 C20 121.2(7)
C9 C10 C20 120.1(6)
C10 C11 C12 119.1(6)
N2 C12 C11 123.8(5)
N2 C12 C13 115.6(5)
C11 C12 C13 120.6(5)
C14 C13 C12 176.6(5)
C13 C14 C15 178.5(7)
C19 C15 C16 118.2(8)
C19 C15 C14 121.7(7)
C16 C15 C14 120.0(8)
N3 C19 C15 126.8(10)
C18 C17 C16 116.9(10)
C17 C18 N3 132.0(11)
C15 C16 C17 116.5(10)
N4 C20 C10 110.9(5)
N4 C21 C22 105.2(6)
N6 C22 C21 106.5(6)
N6 C22 C23 118.0(5)
C21 C22 C23 135.5(6)
C24 C23 N7 122.0(7)
C24 C23 C22 125.3(7)
N7 C23 C22 112.7(5)
C25 C24 C23 118.8(9)
C24 C25 C26 121.0(8)
C25 C26 C27 119.6(8)
N7 C27 C26 121.4(7)
N8 C28 C29 122.2(6)
C30 C29 C28 119.5(6)
C29 C30 C31 118.8(5)
C32 C31 C30 120.0(6)
N8 C32 C31 121.8(6)
N8 C32 C33 114.2(5)
C31 C32 C33 123.9(6)
N9 C33 C34 122.8(6)
N9 C33 C32 113.7(5)
C34 C33 C32 123.4(6)
C35 C34 C33 119.0(6)
C34 C35 C36 119.2(6)
C37 C36 C35 119.0(6)
C36 C37 N9 123.2(6)
N10 C38 C39 122.0(6)
C38 C39 C40 118.7(6)
C41 C40 C39 119.5(6)
C40 C41 C42 119.1(6)
N10 C42 C41 121.2(6)
N10 C42 C43 115.9(5)
C41 C42 C43 122.9(5)
N11 C43 C44 119.8(6)
N11 C43 C42 114.7(4)
C44 C43 C42 125.5(6)
C45 C44 C43 120.3(6)
C46 C45 C44 119.5(6)
C45 C46 C47 119.7(7)
N11 C47 C46 122.0(6)
F2 P1 F4 90.3(5)
F2 P1 F1 85.9(6)
F4 P1 F1 94.1(5)
F2 P1 F5 95.6(5)
F4 P1 F5 89.7(5)
F1 P1 F5 176.0(5)
F2 P1 F6 175.1(4)
F4 P1 F6 94.6(5)
F1 P1 F6 93.4(6)
F5 P1 F6 84.8(5)
F2 P1 F3 90.9(3)
F4 P1 F3 178.5(3)
F1 P1 F3 87.0(4)
F5 P1 F3 89.2(4)
F6 P1 F3 84.2(4)
F25 P21 F23 121.2(11)
F25 P21 F28 57.0(15)
F23 P21 F28 178(2)
F25 P21 F21 83.4(9)
F23 P21 F21 92.5(4)
F28 P21 F21 88.0(8)
F25 P21 F22 95.1(9)
F23 P21 F22 89.4(4)
F28 P21 F22 90.1(8)
F21 P21 F22 178.0(4)
F25 P21 F24 156.7(10)
F23 P21 F24 81.7(6)
F28 P21 F24 100.1(17)
F21 P21 F24 92.3(5)
F22 P21 F24 88.5(4)
F25 P21 F26 94.6(11)
F23 P21 F26 143.8(8)
F28 P21 F26 38.1(16)
F21 P21 F26 86.4(6)
F22 P21 F26 92.4(6)
F24 P21 F26 62.2(7)
F25 P21 F27 44.0(10)
F23 P21 F27 77.4(8)
F28 P21 F27 100.8(18)
F21 P21 F27 89.0(6)
F22 P21 F27 90.8(6)
F24 P21 F27 159.1(9)
F26 P21 F27 138.6(10)
P21 F24 F26 59.7(7)
P21 F26 F24 58.0(9)
N50 C51 C50 177.1(16)
N52 C52 C53 174.1(18)

loop_
_geom_bond_atom_site_label_1
_geom_bond_atom_site_label_2
_geom_bond_distance
Ru1 N8 2.034(4)
Ru1 N9 2.039(4)
Ru1 N6 2.056(4)
Ru1 N11 2.057(4)
Ru1 N10 2.062(4)
Ru1 N7 2.095(5)
N1 C1 1.326(8)
N1 C2 1.336(10)
N2 C12 1.334(7)
N2 C8 1.361(7)
N3 C19 1.354(12)
N3 C18 1.375(16)
N4 C21 1.330(9)
N4 N5 1.348(7)
N4 C20 1.464(8)
N5 N6 1.302(6)
N6 C22 1.375(7)
N7 C27 1.342(8)
N7 C23 1.373(8)
N8 C28 1.354(7)
N8 C32 1.368(7)
N9 C33 1.360(7)
N9 C37 1.373(7)
N10 C38 1.339(8)
N10 C42 1.356(7)
N11 C47 1.339(8)
N11 C43 1.376(7)
C1 C5 1.387(9)
C2 C3 1.352(11)
C3 C4 1.387(11)
C4 C5 1.369(10)
C5 C6 1.448(9)
C6 C7 1.180(9)
C7 C8 1.444(9)
C8 C9 1.378(9)
C9 C10 1.379(10)
C10 C11 1.373(9)
C10 C20 1.520(9)
C11 C12 1.379(8)
C12 C13 1.448(8)
C13 C14 1.187(8)
C14 C15 1.422(9)
C15 C19 1.376(12)
C15 C16 1.410(11)
C17 C18 1.277(15)
C17 C16 1.440(13)
C21 C22 1.382(9)
C22 C23 1.448(10)
C23 C24 1.373(10)
C24 C25 1.333(15)
C25 C26 1.350(14)
C26 C27 1.376(10)
C28 C29 1.393(8)
C29 C30 1.368(10)
C30 C31 1.379(10)
C31 C32 1.376(8)
C32 C33 1.486(9)
C33 C34 1.382(9)
C34 C35 1.378(10)
C35 C36 1.396(10)
C36 C37 1.361(9)
C38 C39 1.382(8)
C39 C40 1.392(10)
C40 C41 1.378(10)
C41 C42 1.388(8)
C42 C43 1.455(9)
C43 C44 1.393(8)
C44 C45 1.377(10)
C45 C46 1.340(10)
C46 C47 1.398(9)
P1 F2 1.516(6)
P1 F4 1.522(6)
P1 F1 1.554(8)
P1 F5 1.567(8)
P1 F6 1.598(6)
P1 F3 1.607(6)
P21 F25 1.333(14)
P21 F23 1.501(6)
P21 F28 1.509(11)
P21 F21 1.558(6)
P21 F22 1.569(6)
P21 F24 1.634(12)
P21 F26 1.663(18)
P21 F27 1.824(14)
F24 F26 1.70(2)
N50 C51 1.101(13)
C50 C51 1.360(15)
N52 C52 1.091(12)
C52 C53 1.404(14)

loop_
_platon_squeeze_void_nr
_platon_squeeze_void_average_x
_platon_squeeze_void_average_y
_platon_squeeze_void_average_z
_platon_squeeze_void_volume
_platon_squeeze_void_count_electrons
_platon_squeeze_void_content
1 0.000 -0.058 0.250 239 61 ' '
2 0.000 0.058 0.750 239 61 ' '
3 0.500 0.442 0.250 239 61 ' '
4 0.500 0.558 0.750 239 61 ' '
